data_1504214
loop_
_publ_author_name
'Krawczuk, Paul J.'
'Sch\"one, Niklas'
'Baran, Phil S.'

_publ_section_title
;
 A synthesis of the carbon skeleton of maoecrystal V.
;
_journal_issue 21
_journal_name_full 'Organic letters'
_journal_page_first 4774
_journal_page_last 4776
_journal_paper_doi 10.1021/ol901963v
_journal_volume 11
_journal_year 2009
_chemical_formula_sum 'C25 H40 O5 Si'
_chemical_formula_weight 448.66
_chemical_name_systematic
; 
 ? 
;
_space_group_IT_number 19
_symmetry_cell_setting orthorhombic
_symmetry_space_group_name_Hall 'P 2ac 2ab'
_symmetry_space_group_name_H-M 'P 21 21 21'
_atom_sites_solution_hydrogens geom
_atom_sites_solution_primary direct
_atom_sites_solution_secondary difmap
_audit_creation_method SHELXL-97
_cell_angle_alpha 90.00
_cell_angle_beta 90.00
_cell_angle_gamma 90.00
_cell_formula_units_Z 4
_cell_length_a 6.5381(9)
_cell_length_b 13.0869(16)
_cell_length_c 28.301(3)
_cell_measurement_reflns_used 3553
_cell_measurement_temperature 133(2)
_cell_measurement_theta_max 60.94
_cell_measurement_theta_min 3.72
_cell_volume 2421.5(5)
_computing_cell_refinement 'Bruker SMART'
_computing_data_collection 'Bruker SMART'
_computing_data_reduction 'Bruker SAINT'
_computing_molecular_graphics 'Bruker SHELXTL'
_computing_publication_material 'Bruker SHELXTL'
_computing_structure_refinement 'SHELXL-97 (Sheldrick, 1997)'
_computing_structure_solution 'SHELXS-97 (Sheldrick, 1990)'
_diffrn_ambient_temperature 133(2)
_diffrn_measured_fraction_theta_full 0.982
_diffrn_measured_fraction_theta_max 0.982
_diffrn_measurement_device_type 'CCD area detector'
_diffrn_measurement_method 'phi and omega scans'
_diffrn_radiation_monochromator graphite
_diffrn_radiation_source 'fine-focus sealed tube'
_diffrn_radiation_type CuK\a
_diffrn_radiation_wavelength 1.54178
_diffrn_reflns_av_R_equivalents 0.0899
_diffrn_reflns_av_sigmaI/netI 0.1007
_diffrn_reflns_limit_h_max 6
_diffrn_reflns_limit_h_min -6
_diffrn_reflns_limit_k_max 11
_diffrn_reflns_limit_k_min -13
_diffrn_reflns_limit_l_max 29
_diffrn_reflns_limit_l_min -29
_diffrn_reflns_number 6477
_diffrn_reflns_theta_full 54.99
_diffrn_reflns_theta_max 54.99
_diffrn_reflns_theta_min 5.78
_exptl_absorpt_coefficient_mu 1.117
_exptl_absorpt_correction_T_max 0.966
_exptl_absorpt_correction_T_min 0.923
_exptl_absorpt_correction_type multi-scan
_exptl_absorpt_process_details sadabs
_exptl_crystal_colour colorless
_exptl_crystal_density_diffrn 1.231
_exptl_crystal_density_method 'not measured'
_exptl_crystal_description block
_exptl_crystal_F_000 976
_exptl_crystal_size_max 0.22
_exptl_crystal_size_mid 0.19
_exptl_crystal_size_min 0.12
_refine_diff_density_max 0.559
_refine_diff_density_min -0.319
_refine_diff_density_rms 0.079
_refine_ls_abs_structure_details 'Flack H D (1983), Acta Cryst. A39, 876-881'
_refine_ls_abs_structure_Flack -0.01(12)
_refine_ls_extinction_method none
_refine_ls_goodness_of_fit_ref 1.153
_refine_ls_hydrogen_treatment constr
_refine_ls_matrix_type full
_refine_ls_number_parameters 280
_refine_ls_number_reflns 2854
_refine_ls_number_restraints 0
_refine_ls_restrained_S_all 1.153
_refine_ls_R_factor_all 0.1147
_refine_ls_R_factor_gt 0.0957
_refine_ls_shift/su_max 0.028
_refine_ls_shift/su_mean 0.005
_refine_ls_structure_factor_coef Fsqd
_refine_ls_weighting_details 'calc w=1/[\s^2^(Fo^2^)+(0.1200P)^2^+5.0000P] where P=(Fo^2^+2Fc^2^)/3'
_refine_ls_weighting_scheme calc
_refine_ls_wR_factor_gt 0.2490
_refine_ls_wR_factor_ref 0.2631
_reflns_number_gt 2311
_reflns_number_total 2854
_reflns_threshold_expression >2sigma(I)
_cod_data_source_file ol901963v_si_002.cif
_cod_data_source_block baran114a
_cod_depositor_comments
;
The following automatic conversions were performed:

'_symmetry_cell_setting' value 'Orthorhombic' changed to
'orthorhombic' according to
/home/saulius/struct/CIF-dictionaries/cif_core.dic dictionary named
'cif_core.dic' version 2.4.2 from 2011-04-26.

Automatic conversion script
Id: cif_fix_values 1715 2011-07-08 13:25:40Z adriana 
;
_cod_original_sg_symbol_H-M P2(1)2(1)2(1)
_cod_database_code 1504214

loop_
_symmetry_equiv_pos_as_xyz
'x, y, z'
'-x+1/2, -y, z+1/2'
'-x, y+1/2, -z+1/2'
'x+1/2, -y+1/2, -z'

loop_
_atom_site_label
_atom_site_type_symbol
_atom_site_fract_x
_atom_site_fract_y
_atom_site_fract_z
_atom_site_U_iso_or_equiv
_atom_site_adp_type
_atom_site_occupancy
_atom_site_symmetry_multiplicity
_atom_site_calc_flag
_atom_site_refinement_flags
Si1 Si 0.5760(5) 0.72483(19) 0.87118(8) 0.0453(8) Uani 1 1 d .
O1 O 0.5726(11) 0.5954(4) 0.6493(2) 0.0490(17) Uani 1 1 d .
O2 O 1.3237(12) 0.7922(5) 0.5880(2) 0.062(2) Uani 1 1 d .
O3 O 1.2449(11) 0.7748(5) 0.6634(2) 0.0548(18) Uani 1 1 d .
O4 O 0.9372(13) 0.5095(4) 0.6882(2) 0.0501(18) Uani 1 1 d .
O5 O 0.6595(12) 0.6505(4) 0.82945(19) 0.0518(19) Uani 1 1 d .
C1 C 0.822(2) 0.7864(8) 0.5569(3) 0.061(3) Uani 1 1 d .
H1A H 0.9394 0.8251 0.5439 0.073 Uiso 1 1 calc R
H1B H 0.6947 0.8154 0.5436 0.073 Uiso 1 1 calc R
C2 C 0.8408(16) 0.6711(8) 0.5430(3) 0.049(3) Uani 1 1 d .
H2A H 0.8235 0.6643 0.5080 0.058 Uiso 1 1 calc R
C3 C 0.670(2) 0.6117(9) 0.5677(3) 0.073(4) Uani 1 1 d .
H3A H 0.5403 0.6483 0.5601 0.087 Uiso 1 1 calc R
C4 C 0.7016(15) 0.6232(7) 0.6210(3) 0.040(2) Uani 1 1 d .
C5 C 0.8835(12) 0.6886(6) 0.6336(3) 0.031(2) Uani 1 1 d .
C6 C 0.8197(17) 0.7951(7) 0.6113(3) 0.047(2) Uani 1 1 d .
H6A H 0.6810 0.8142 0.6222 0.056 Uiso 1 1 calc R
H6B H 0.9164 0.8489 0.6216 0.056 Uiso 1 1 calc R
C7 C 1.051(2) 0.6366(7) 0.5562(3) 0.055(3) Uani 1 1 d .
H7A H 1.1543 0.6745 0.5377 0.066 Uiso 1 1 calc R
H7B H 1.0667 0.5628 0.5494 0.066 Uiso 1 1 calc R
C8 C 0.639(4) 0.5090(11) 0.5552(4) 0.150(10) Uani 1 1 d .
H8A H 0.6210 0.5038 0.5209 0.225 Uiso 1 1 calc R
H8B H 0.5157 0.4834 0.5711 0.225 Uiso 1 1 calc R
H8C H 0.7572 0.4683 0.5650 0.225 Uiso 1 1 calc R
C9 C 1.0819(17) 0.6568(7) 0.6096(3) 0.044(2) Uani 1 1 d .
H9A H 1.1362 0.5937 0.6251 0.053 Uiso 1 1 calc R
C10 C 1.2260(17) 0.7432(8) 0.6178(3) 0.055(3) Uani 1 1 d .
C11 C 1.1474(17) 0.7076(7) 0.6976(3) 0.050(3) Uani 1 1 d .
H11A H 1.1668 0.7363 0.7296 0.060 Uiso 1 1 calc R
H11B H 1.2158 0.6402 0.6966 0.060 Uiso 1 1 calc R
C12 C 0.9216(15) 0.6929(6) 0.6889(3) 0.033(2) Uani 1 1 d .
C13 C 0.7867(15) 0.7763(6) 0.7127(3) 0.040(2) Uani 1 1 d .
H13A H 0.8400 0.8446 0.7041 0.048 Uiso 1 1 calc R
H13B H 0.6453 0.7709 0.7004 0.048 Uiso 1 1 calc R
C14 C 0.7834(16) 0.7661(6) 0.7665(3) 0.044(2) Uani 1 1 d .
H14A H 0.9248 0.7676 0.7789 0.053 Uiso 1 1 calc R
H14B H 0.7070 0.8239 0.7805 0.053 Uiso 1 1 calc R
C15 C 0.6814(18) 0.6660(6) 0.7798(3) 0.045(2) Uani 1 1 d .
H15 H 0.5419 0.6650 0.7653 0.055 Uiso 1 1 calc R
C16 C 0.8023(18) 0.5709(6) 0.7610(3) 0.047(3) Uani 1 1 d .
C17 C 0.8773(16) 0.5842(6) 0.7101(3) 0.043(3) Uani 1 1 d .
C18 C 0.663(2) 0.4770(6) 0.7626(3) 0.075(4) Uani 1 1 d .
H18A H 0.5375 0.4910 0.7447 0.113 Uiso 1 1 calc R
H18B H 0.6276 0.4616 0.7955 0.113 Uiso 1 1 calc R
H18C H 0.7337 0.4184 0.7486 0.113 Uiso 1 1 calc R
C19 C 0.997(2) 0.5529(8) 0.7897(4) 0.067(4) Uani 1 1 d .
H19A H 0.9612 0.5428 0.8230 0.101 Uiso 1 1 calc R
H19B H 1.0872 0.6123 0.7868 0.101 Uiso 1 1 calc R
H19C H 1.0674 0.4920 0.7778 0.101 Uiso 1 1 calc R
C20 C 0.7804(18) 0.8098(8) 0.8929(4) 0.062(3) Uani 1 1 d .
H20A H 0.8230 0.8561 0.8675 0.092 Uiso 1 1 calc R
H20B H 0.8976 0.7687 0.9031 0.092 Uiso 1 1 calc R
H20C H 0.7292 0.8499 0.9197 0.092 Uiso 1 1 calc R
C21 C 0.3557(17) 0.8011(9) 0.8486(3) 0.062(3) Uani 1 1 d .
H21A H 0.4030 0.8470 0.8235 0.093 Uiso 1 1 calc R
H21B H 0.2973 0.8415 0.8744 0.093 Uiso 1 1 calc R
H21C H 0.2512 0.7549 0.8359 0.093 Uiso 1 1 calc R
C22 C 0.4955(17) 0.6311(8) 0.9188(3) 0.051(3) Uani 1 1 d .
C23 C 0.419(2) 0.6908(9) 0.9626(3) 0.075(4) Uani 1 1 d .
H23A H 0.3754 0.6424 0.9871 0.113 Uiso 1 1 calc R
H23B H 0.3023 0.7339 0.9535 0.113 Uiso 1 1 calc R
H23C H 0.5291 0.7338 0.9748 0.113 Uiso 1 1 calc R
C24 C 0.319(3) 0.5657(8) 0.8998(4) 0.087(5) Uani 1 1 d .
H24A H 0.2728 0.5186 0.9245 0.130 Uiso 1 1 calc R
H24B H 0.3661 0.5266 0.8724 0.130 Uiso 1 1 calc R
H24C H 0.2055 0.6102 0.8904 0.130 Uiso 1 1 calc R
C25 C 0.681(2) 0.5650(11) 0.9321(4) 0.092(5) Uani 1 1 d .
H25A H 0.6420 0.5173 0.9573 0.138 Uiso 1 1 calc R
H25B H 0.7920 0.6091 0.9433 0.138 Uiso 1 1 calc R
H25C H 0.7267 0.5265 0.9044 0.138 Uiso 1 1 calc R

loop_
_atom_site_aniso_label
_atom_site_aniso_U_11
_atom_site_aniso_U_22
_atom_site_aniso_U_33
_atom_site_aniso_U_23
_atom_site_aniso_U_13
_atom_site_aniso_U_12
Si1 0.0831(19) 0.0354(13) 0.0176(11) -0.0049(10) 0.0001(12) 0.0020(14)
O1 0.082(5) 0.042(3) 0.023(3) 0.001(3) 0.001(4) 0.001(4)
O2 0.083(5) 0.052(4) 0.052(4) 0.010(4) 0.011(4) -0.015(4)
O3 0.084(5) 0.044(4) 0.036(4) -0.002(3) -0.006(3) -0.013(4)
O4 0.100(5) 0.013(3) 0.037(4) -0.006(3) -0.010(4) 0.008(3)
O5 0.117(6) 0.023(3) 0.016(3) 0.000(2) -0.002(3) 0.002(3)
C1 0.092(8) 0.059(7) 0.032(5) 0.017(5) 0.003(5) 0.003(7)
C2 0.055(6) 0.071(7) 0.020(5) -0.001(5) -0.007(4) -0.012(6)
C3 0.125(11) 0.073(8) 0.020(5) -0.005(5) 0.010(6) -0.032(8)
C4 0.053(6) 0.046(5) 0.020(5) -0.002(4) 0.002(5) -0.012(5)
C5 0.028(4) 0.050(5) 0.015(4) 0.004(4) 0.006(3) 0.000(4)
C6 0.070(7) 0.040(5) 0.030(5) 0.005(4) 0.004(5) -0.012(5)
C7 0.119(10) 0.024(5) 0.022(5) -0.005(4) 0.017(6) -0.002(6)
C8 0.32(3) 0.110(11) 0.022(6) -0.023(7) 0.067(11) -0.122(16)
C9 0.075(7) 0.031(5) 0.026(5) 0.008(4) -0.010(5) -0.006(5)
C10 0.079(7) 0.057(6) 0.030(5) 0.012(5) 0.007(5) 0.003(6)
C11 0.098(8) 0.028(5) 0.024(5) 0.001(4) -0.009(5) -0.004(5)
C12 0.059(6) 0.028(4) 0.013(4) -0.007(3) 0.001(4) 0.006(5)
C13 0.063(6) 0.024(4) 0.033(5) -0.001(4) 0.008(4) 0.013(5)
C14 0.080(7) 0.021(4) 0.031(5) -0.001(4) 0.003(5) 0.013(5)
C15 0.086(7) 0.033(5) 0.017(4) 0.006(4) 0.001(5) 0.007(5)
C16 0.105(8) 0.015(4) 0.021(5) 0.000(3) -0.012(5) 0.010(5)
C17 0.077(7) 0.026(5) 0.025(5) -0.007(4) -0.025(5) 0.012(5)
C18 0.187(14) 0.017(5) 0.022(5) 0.005(4) 0.026(7) -0.014(6)
C19 0.119(11) 0.054(6) 0.029(6) -0.013(5) -0.021(6) 0.033(7)
C20 0.074(7) 0.064(7) 0.047(6) -0.024(5) 0.009(5) 0.006(6)
C21 0.064(7) 0.088(8) 0.034(5) -0.016(5) -0.004(5) 0.003(6)
C22 0.078(7) 0.057(6) 0.018(5) -0.013(4) -0.007(4) -0.006(5)
C23 0.111(10) 0.087(8) 0.028(6) -0.005(5) 0.015(6) -0.009(8)
C24 0.160(14) 0.046(6) 0.054(7) 0.009(5) 0.009(8) -0.026(8)
C25 0.131(13) 0.112(11) 0.032(6) 0.020(7) -0.005(7) 0.015(10)

loop_
_atom_type_symbol
_atom_type_description
_atom_type_scat_dispersion_real
_atom_type_scat_dispersion_imag
_atom_type_scat_source
C C 0.0181 0.0091 'International Tables Vol C Tables 4.2.6.8 and 6.1.1.4'
H H 0.0000 0.0000 'International Tables Vol C Tables 4.2.6.8 and 6.1.1.4'
O O 0.0492 0.0322 'International Tables Vol C Tables 4.2.6.8 and 6.1.1.4'
Si Si 0.2541 0.3302 'International Tables Vol C Tables 4.2.6.8 and 6.1.1.4'

loop_
_geom_angle_atom_site_label_1
_geom_angle_atom_site_label_2
_geom_angle_atom_site_label_3
_geom_angle
O5 Si1 C20 111.1(5)
O5 Si1 C21 109.3(4)
C20 Si1 C21 110.5(5)
O5 Si1 C22 102.8(4)
C20 Si1 C22 110.7(5)
C21 Si1 C22 112.1(5)
C10 O3 C11 114.0(7)
C15 O5 Si1 131.6(5)
C6 C1 C2 108.8(8)
C7 C2 C3 113.7(9)
C7 C2 C1 107.5(9)
C3 C2 C1 108.6(9)
C8 C3 C2 118.6(12)
C8 C3 C4 111.2(10)
C2 C3 C4 107.8(9)
O1 C4 C5 124.1(8)
O1 C4 C3 121.8(9)
C5 C4 C3 113.1(8)
C4 C5 C9 114.4(7)
C4 C5 C12 112.1(7)
C9 C5 C12 108.4(7)
C4 C5 C6 101.4(7)
C9 C5 C6 106.7(7)
C12 C5 C6 113.8(7)
C1 C6 C5 109.2(8)
C2 C7 C9 108.3(9)
C10 C9 C5 105.2(7)
C10 C9 C7 111.4(8)
C5 C9 C7 111.7(9)
O2 C10 O3 116.2(9)
O2 C10 C9 127.8(9)
O3 C10 C9 115.8(8)
O3 C11 C12 113.4(7)
C11 C12 C13 113.2(7)
C11 C12 C17 103.5(7)
C13 C12 C17 111.4(7)
C11 C12 C5 108.6(7)
C13 C12 C5 111.3(7)
C17 C12 C5 108.5(7)
C14 C13 C12 112.2(7)
C15 C14 C13 109.2(7)
O5 C15 C14 114.3(7)
O5 C15 C16 105.8(6)
C14 C15 C16 112.3(8)
C19 C16 C18 110.9(8)
C19 C16 C17 104.5(9)
C18 C16 C17 108.0(7)
C19 C16 C15 111.2(7)
C18 C16 C15 109.1(9)
C17 C16 C15 112.9(7)
O4 C17 C16 119.3(8)
O4 C17 C12 118.1(8)
C16 C17 C12 121.5(7)
C24 C22 C25 111.4(10)
C24 C22 C23 108.5(10)
C25 C22 C23 110.1(9)
C24 C22 Si1 108.7(7)
C25 C22 Si1 108.7(8)
C23 C22 Si1 109.4(7)

loop_
_geom_bond_atom_site_label_1
_geom_bond_atom_site_label_2
_geom_bond_distance
Si1 O5 1.625(6)
Si1 C20 1.845(11)
Si1 C21 1.866(12)
Si1 C22 1.897(10)
O1 C4 1.218(11)
O2 C10 1.237(11)
O3 C10 1.360(11)
O3 C11 1.454(11)
O4 C17 1.222(10)
O5 C15 1.428(10)
C1 C6 1.543(12)
C1 C2 1.563(14)
C2 C7 1.493(15)
C2 C3 1.528(16)
C3 C8 1.405(16)
C3 C4 1.528(12)
C4 C5 1.508(12)
C5 C9 1.521(13)
C5 C12 1.586(10)
C5 C6 1.586(12)
C7 C9 1.548(12)
C9 C10 1.490(14)
C11 C12 1.509(14)
C12 C13 1.557(11)
C12 C17 1.572(12)
C13 C14 1.528(11)
C14 C15 1.517(13)
C15 C16 1.568(13)
C16 C19 1.529(15)
C16 C18 1.531(15)
C16 C17 1.531(13)
C22 C24 1.533(17)
C22 C25 1.536(17)
C22 C23 1.549(14)
